data_7005177
loop_
_publ_author_name
'Beobide, Garikoitz'
'Castillo, Oscar'
'Luque, Antonio'
'Garc\'ia-Couceiro, Urko'
'Garc\'ia-Ter\'an, Juan P'
'Rom\'an, Pascual'

_publ_section_title
;
 Rational design of 1-D metal-organic frameworks based on the novel
 pyrimidine-4,6-dicarboxylate ligand. New insights into pyrimidine
 through magnetic interaction.
;
_journal_issue 25
_journal_name_full 'Dalton transactions (Cambridge, England : 2003)'
_journal_page_first 2669
_journal_page_last 2680
_journal_paper_doi 10.1039/b617348a
_journal_year 2007
_chemical_compound_source 'synthesis as described'
_chemical_formula_moiety 'C6 H6 Cu N2 O6, 0.2(O)'
_chemical_formula_structural 'C6 H6 Cu N2 O6, 0.2(O)'
_chemical_formula_sum 'C6 H6 Cu N2 O6.2'
_chemical_formula_weight 268.88
_chemical_name_systematic
;
catena-[(mu-pyrimidine-4,6-dicarboxylato-N,O:N,O)-
diaqua-copper(II)]
;
_space_group_IT_number 15
_symmetry_cell_setting monoclinic
_symmetry_Int_Tables_number 15
_symmetry_space_group_name_Hall '-C 2yc'
_symmetry_space_group_name_H-M 'C 1 2/c 1'
_atom_sites_solution_hydrogens difmap
_atom_sites_solution_primary direct
_atom_sites_solution_secondary difmap
_audit_creation_method SHELXL97
_cell_angle_alpha 90.00
_cell_angle_beta 120.44(3)
_cell_angle_gamma 90.00
_cell_formula_units_Z 4
_cell_length_a 6.977(2)
_cell_length_b 12.234(3)
_cell_length_c 12.008(3)
_cell_measurement_reflns_used 1299
_cell_measurement_temperature 293(2)
_cell_measurement_theta_max 30.27
_cell_measurement_theta_min 3.33
_cell_volume 883.7(5)
_computing_cell_refinement 'CrysAlis CCD (Oxford Diffraction, 2003)'
_computing_data_collection 'CrysAlis CCD (Oxford Diffraction, 2003)'
_computing_data_reduction 'CrysAlis RED (Oxford Diffraction, 2003)'
_computing_molecular_graphics 'Ortep-3 (Farrugia, 1997)'
_computing_publication_material 'WinGX (Farrugia, 1999)'
_computing_structure_refinement 'SHELXL-97 (Sheldrick, 1997)'
_computing_structure_solution 'Sir92 (Altamore et al., 1993)'
_diffrn_ambient_temperature 293(2)
_diffrn_measured_fraction_theta_full 0.987
_diffrn_measured_fraction_theta_max 0.987
_diffrn_measurement_device_type Xcalibur
_diffrn_measurement_method \w
_diffrn_radiation_monochromator graphite
_diffrn_radiation_source 'fine-focus sealed tube'
_diffrn_radiation_type MoK\a
_diffrn_radiation_wavelength 0.71069
_diffrn_reflns_av_R_equivalents 0.0785
_diffrn_reflns_av_sigmaI/netI 0.1476
_diffrn_reflns_limit_h_max 9
_diffrn_reflns_limit_h_min -9
_diffrn_reflns_limit_k_max 16
_diffrn_reflns_limit_k_min -17
_diffrn_reflns_limit_l_max 15
_diffrn_reflns_limit_l_min -16
_diffrn_reflns_number 4323
_diffrn_reflns_theta_full 30.27
_diffrn_reflns_theta_max 30.27
_diffrn_reflns_theta_min 3.33
_diffrn_standards_decay_% 0
_diffrn_standards_interval_count 0
_diffrn_standards_interval_time 0
_diffrn_standards_number 0
_exptl_absorpt_coefficient_mu 2.487
_exptl_absorpt_correction_T_max 0.939
_exptl_absorpt_correction_T_min 0.810
_exptl_absorpt_correction_type numerical
_exptl_absorpt_process_details
;
CrysAlis RED, Oxford Diffraction Ltd.,
Version 1.170.32 (release 06.06.2003 CrysAlis170 VC++)
(compiled Jun 6 2003,13:53:32)
Analytical numeric absorption correction using a multifaceted crystal
model based on expressions derived by R.C. Clark & J.S. Reid.
;
_exptl_crystal_colour blue
_exptl_crystal_density_diffrn 2.021
_exptl_crystal_density_meas 2.02(1)
_exptl_crystal_density_method 'flotation method'
_exptl_crystal_description prismatic
_exptl_crystal_F_000 538.4
_exptl_crystal_size_max 0.060
_exptl_crystal_size_mid 0.030
_exptl_crystal_size_min 0.015
_refine_diff_density_max 0.891
_refine_diff_density_min -0.269
_refine_diff_density_rms 0.123
_refine_ls_extinction_method none
_refine_ls_goodness_of_fit_ref 0.689
_refine_ls_hydrogen_treatment constr
_refine_ls_matrix_type full
_refine_ls_number_parameters 73
_refine_ls_number_reflns 1299
_refine_ls_number_restraints 0
_refine_ls_restrained_S_all 0.689
_refine_ls_R_factor_all 0.1125
_refine_ls_R_factor_gt 0.0409
_refine_ls_shift/su_max 0.000
_refine_ls_shift/su_mean 0.000
_refine_ls_structure_factor_coef Fsqd
_refine_ls_weighting_details 'calc w=1/[\s^2^(Fo^2^)+(0.0436P)^2^] where P=(Fo^2^+2Fc^2^)/3'
_refine_ls_weighting_scheme calc
_refine_ls_wR_factor_gt 0.0819
_refine_ls_wR_factor_ref 0.0879
_reflns_number_gt 511
_reflns_number_total 1299
_reflns_threshold_expression >2sigma(I)
_cod_data_source_file b617348a.txt
_cod_data_source_block compound_8
_cod_original_sg_symbol_H-M 'C 2/c'
_cod_original_formula_sum 'C6 H6 Cu N2 O6.20'
_cod_database_code 7005177

loop_
_symmetry_equiv_pos_as_xyz
'x, y, z'
'-x, y, -z+1/2'
'x+1/2, y+1/2, z'
'-x+1/2, y+1/2, -z+1/2'
'-x, -y, -z'
'x, -y, z-1/2'
'-x+1/2, -y+1/2, -z'
'x+1/2, -y+1/2, z-1/2'

loop_
_atom_site_label
_atom_site_type_symbol
_atom_site_fract_x
_atom_site_fract_y
_atom_site_fract_z
_atom_site_U_iso_or_equiv
_atom_site_adp_type
_atom_site_occupancy
_atom_site_symmetry_multiplicity
_atom_site_calc_flag
_atom_site_refinement_flags
_atom_site_disorder_assembly
_atom_site_disorder_group
Cu1 Cu 1.0000 0.0000 0.5000 0.0444(2) Uani 1 2 d S . .
N1 N 0.9986(4) -0.0599(2) 0.3466(2) 0.0322(7) Uani 1 1 d . . .
C2 C 0.9990(5) -0.1695(3) 0.3474(3) 0.0325(8) Uani 1 1 d . . .
C3 C 1.0000 -0.2281(4) 0.2500 0.0372(13) Uani 1 2 d S . .
H3 H 1.0000 -0.3041 0.2500 0.045 Uiso 1 2 calc SR . .
C4 C 1.0000 -0.0082(4) 0.2500 0.0291(10) Uani 1 2 d S . .
H4 H 1.0000 0.0678 0.2500 0.035 Uiso 1 2 calc SR . .
C5 C 1.0017(5) -0.2210(3) 0.4639(3) 0.0361(9) Uani 1 1 d . . .
O51 O 1.0196(4) -0.15326(19) 0.5481(2) 0.0439(7) Uani 1 1 d . . .
O52 O 0.9961(4) -0.32084(18) 0.4696(2) 0.0506(7) Uani 1 1 d . . .
O1W O 0.5944(5) -0.0283(2) 0.3847(2) 0.0640(9) Uani 1 1 d . . .
H11W H 0.5676 0.0330 0.3967 0.096 Uiso 1 1 d . . .
H12W H 0.5587 -0.0777 0.4174 0.096 Uiso 1 1 d . . .
O2W O 1.0000 0.2765(13) 0.2500 0.038(4) Uiso 0.20 2 d SP . .

loop_
_atom_site_aniso_label
_atom_site_aniso_U_11
_atom_site_aniso_U_22
_atom_site_aniso_U_33
_atom_site_aniso_U_23
_atom_site_aniso_U_13
_atom_site_aniso_U_12
Cu1 0.0762(5) 0.0403(4) 0.0343(3) 0.0053(3) 0.0409(3) 0.0083(4)
N1 0.0435(19) 0.0363(18) 0.0245(16) 0.0022(13) 0.0229(14) 0.0020(14)
C2 0.035(2) 0.039(2) 0.0278(19) 0.0017(15) 0.0192(17) 0.0008(16)
C3 0.043(3) 0.032(3) 0.039(3) 0.000 0.023(3) 0.000
C4 0.043(3) 0.021(2) 0.028(2) 0.000 0.021(2) 0.000
C5 0.035(2) 0.045(2) 0.033(2) 0.0105(18) 0.0203(19) 0.0050(18)
O51 0.0655(18) 0.0432(15) 0.0351(13) 0.0057(12) 0.0345(13) 0.0084(13)
O52 0.080(2) 0.0321(15) 0.0548(18) 0.0086(12) 0.0457(17) 0.0010(14)
O1W 0.073(2) 0.067(2) 0.0562(18) 0.0110(14) 0.0360(16) -0.0016(15)

loop_
_atom_type_symbol
_atom_type_description
_atom_type_scat_dispersion_real
_atom_type_scat_dispersion_imag
_atom_type_scat_source
C C 0.0033 0.0016 'International Tables Vol C Tables 4.2.6.8 and 6.1.1.4'
H H 0.0000 0.0000 'International Tables Vol C Tables 4.2.6.8 and 6.1.1.4'
N N 0.0061 0.0033 'International Tables Vol C Tables 4.2.6.8 and 6.1.1.4'
O O 0.0106 0.0060 'International Tables Vol C Tables 4.2.6.8 and 6.1.1.4'
Cu Cu 0.3201 1.2651 'International Tables Vol C Tables 4.2.6.8 and 6.1.1.4'

loop_
_geom_angle_atom_site_label_1
_geom_angle_atom_site_label_2
_geom_angle_atom_site_label_3
_geom_angle
_geom_angle_site_symmetry_1
_geom_angle_site_symmetry_3
_geom_angle_publ_flag
O51 Cu1 O51 180.0 . 5_756 ?
O51 Cu1 N1 96.55(10) . 5_756 ?
O51 Cu1 N1 83.45(10) 5_756 5_756 ?
O51 Cu1 N1 83.45(10) . . ?
O51 Cu1 N1 96.55(10) 5_756 . ?
N1 Cu1 N1 180.0 5_756 . ?
O51 Cu1 O1W 85.40(9) . . ?
O51 Cu1 O1W 94.60(9) 5_756 . ?
N1 Cu1 O1W 92.17(11) 5_756 . ?
N1 Cu1 O1W 87.83(11) . . ?
C4 N1 C2 118.8(3) . . ?
C4 N1 Cu1 129.8(3) . . ?
C2 N1 Cu1 111.40(19) . . ?
N1 C2 C3 121.1(3) . . ?
N1 C2 C5 114.7(3) . . ?
C3 C2 C5 124.2(3) . . ?
C2 C3 C2 117.1(4) . 2_755 ?
C2 C3 H3 121.4 . . ?
C2 C3 H3 121.4 2_755 . ?
N1 C4 N1 123.1(4) 2_755 . ?
N1 C4 H4 118.5 2_755 . ?
N1 C4 H4 118.5 . . ?
O52 C5 O51 127.1(3) . . ?
O52 C5 C2 118.4(3) . . ?
O51 C5 C2 114.4(3) . . ?
C5 O51 Cu1 115.5(2) . . ?
Cu1 O1W H11W 94.2 . . ?
Cu1 O1W H12W 111.9 . . ?
H11W O1W H12W 116.3 . . ?

loop_
_geom_bond_atom_site_label_1
_geom_bond_atom_site_label_2
_geom_bond_distance
_geom_bond_site_symmetry_2
_geom_bond_publ_flag
Cu1 O51 1.946(2) . ?
Cu1 O51 1.946(2) 5_756 ?
Cu1 N1 1.978(3) 5_756 ?
Cu1 N1 1.978(3) . ?
Cu1 O1W 2.465(3) . ?
N1 C4 1.325(3) . ?
N1 C2 1.341(4) . ?
C2 C3 1.374(4) . ?
C2 C5 1.526(4) . ?
C3 C2 1.374(4) 2_755 ?
C3 H3 0.9300 . ?
C4 N1 1.325(3) 2_755 ?
C4 H4 0.9300 . ?
C5 O52 1.225(4) . ?
C5 O51 1.263(4) . ?
O1W H11W 0.8027 . ?
O1W H12W 0.8253 . ?

loop_
_geom_hbond_atom_site_label_D
_geom_hbond_atom_site_label_H
_geom_hbond_atom_site_label_A
_geom_hbond_distance_DH
_geom_hbond_distance_HA
_geom_hbond_distance_DA
_geom_hbond_angle_DHA
_geom_hbond_site_symmetry_A
O1W H11W O52 0.80 2.16 2.942(4) 165.8 3_455
O1W H12W O52 0.83 2.01 2.827(4) 168.1 7_646
